data_4064085
loop_
_publ_author_name
'Takemoto, Shin'
'Kobayashi, Tomoharu'
'Ito, Takahiro'
'Inui, Akira'
'Karitani, Kenji'
'Katagiri, Sayuri'
'Masuhara, Yusaku'
'Matsuzaka, Hiroyuki'

_publ_section_title
;
 Synthesis and Reactivity of Coordinatively Unsaturated Dinuclear
 Ruthenium Bridging Imido Complexes
;
_journal_issue 8
_journal_name_full Organometallics
_journal_page_first 2160
_journal_paper_doi 10.1021/om1011227
_journal_volume 30
_journal_year 2011
_chemical_formula_sum 'C37 H55 N3 Ru2'
_chemical_formula_weight 743.98
_chemical_name_systematic
; 
 ? 
;
_space_group_IT_number 61
_symmetry_cell_setting orthorhombic
_symmetry_space_group_name_Hall '-P 2ac 2ab'
_symmetry_space_group_name_H-M 'P b c a'
_atom_sites_solution_hydrogens geom
_atom_sites_solution_primary direct
_atom_sites_solution_secondary difmap
_audit_creation_method SHELXL-97
_cell_angle_alpha 90.00
_cell_angle_beta 90.00
_cell_angle_gamma 90.00
_cell_formula_units_Z 8
_cell_length_a 19.7902(10)
_cell_length_b 16.1809(7)
_cell_length_c 23.1204(8)
_cell_measurement_temperature 296(2)
_cell_volume 7403.7(6)
_computing_cell_refinement 'rigaku process auto'
_computing_data_collection 'rigaku process auto'
_computing_data_reduction 'rigaku process auto'
_computing_structure_refinement 'SHELXL-97 (Sheldrick, 1997)'
_computing_structure_solution 'SHELXS-97 (Sheldrick, 1990)'
_diffrn_ambient_temperature 296(2)
_diffrn_measured_fraction_theta_full 0.997
_diffrn_measured_fraction_theta_max 0.997
_diffrn_measurement_device_type 'rigaku r-axis rapid'
_diffrn_radiation_monochromator graphite
_diffrn_radiation_source 'fine-focus sealed tube'
_diffrn_radiation_type MoK\a
_diffrn_radiation_wavelength 0.71075
_diffrn_reflns_av_R_equivalents 0.0497
_diffrn_reflns_av_sigmaI/netI 0.0270
_diffrn_reflns_limit_h_max 25
_diffrn_reflns_limit_h_min -25
_diffrn_reflns_limit_k_max 17
_diffrn_reflns_limit_k_min -21
_diffrn_reflns_limit_l_max 29
_diffrn_reflns_limit_l_min -30
_diffrn_reflns_number 65838
_diffrn_reflns_theta_full 27.49
_diffrn_reflns_theta_max 27.49
_diffrn_reflns_theta_min 3.07
_exptl_absorpt_coefficient_mu 0.843
_exptl_absorpt_correction_T_max 0.9205
_exptl_absorpt_correction_T_min 0.5521
_exptl_absorpt_correction_type empirical
_exptl_absorpt_process_details abscor
_exptl_crystal_colour 'dark yellow'
_exptl_crystal_density_diffrn 1.335
_exptl_crystal_density_method 'not measured'
_exptl_crystal_description block
_exptl_crystal_F_000 3088
_exptl_crystal_size_max 0.80
_exptl_crystal_size_mid 0.80
_exptl_crystal_size_min 0.10
_refine_diff_density_max 0.787
_refine_diff_density_min -0.666
_refine_diff_density_rms 0.068
_refine_ls_extinction_method none
_refine_ls_goodness_of_fit_ref 0.963
_refine_ls_hydrogen_treatment constr
_refine_ls_matrix_type full
_refine_ls_number_parameters 379
_refine_ls_number_reflns 8458
_refine_ls_number_restraints 0
_refine_ls_restrained_S_all 0.963
_refine_ls_R_factor_all 0.0540
_refine_ls_R_factor_gt 0.0365
_refine_ls_shift/su_max 0.001
_refine_ls_shift/su_mean 0.000
_refine_ls_structure_factor_coef Fsqd
_refine_ls_weighting_details 'calc w=1/[\s^2^(Fo^2^)+(0.0671P)^2^+0.0000P] where P=(Fo^2^+2Fc^2^)/3'
_refine_ls_weighting_scheme calc
_refine_ls_wR_factor_gt 0.0919
_refine_ls_wR_factor_ref 0.0983
_reflns_number_gt 6373
_reflns_number_total 8458
_reflns_threshold_expression >2sigma(I)
_cod_data_source_file om1011227_si_002.cif
_cod_data_source_block 4c
_cod_depositor_comments
;
The following automatic conversions were performed:
'_atom_site_symetry_multiplicity' tag replaced with
'_atom_site_symmetry_multiplicity'.

Automatic conversion script
Id: cif_correct_tags 1440 2010-10-19 06:21:57Z saulius 
;
_cod_original_sg_symbol_H-M Pbca
_cod_database_code 4064085

loop_
_symmetry_equiv_pos_as_xyz
'x, y, z'
'-x+1/2, y+1/2, z'
'x, -y+1/2, z+1/2'
'-x+1/2, -y, z+1/2'
'-x, -y, -z'
'x-1/2, -y-1/2, -z'
'-x, y-1/2, -z-1/2'
'x-1/2, y, -z-1/2'

loop_
_atom_site_label
_atom_site_type_symbol
_atom_site_fract_x
_atom_site_fract_y
_atom_site_fract_z
_atom_site_U_iso_or_equiv
_atom_site_adp_type
_atom_site_occupancy
_atom_site_symmetry_multiplicity
_atom_site_calc_flag
_atom_site_refinement_flags
Ru1 Ru -0.004757(10) 0.221567(14) 0.415143(10) 0.04448(8) Uani 1 1 d .
Ru2 Ru 0.089642(10) 0.304865(13) 0.356251(9) 0.04332(8) Uani 1 1 d .
N1 N 0.00821(10) 0.24014(14) 0.32814(10) 0.0452(5) Uani 1 1 d .
N2 N -0.11287(14) 0.35485(18) 0.42083(11) 0.0709(8) Uani 1 1 d .
N3 N 0.03184(17) 0.47800(17) 0.36067(13) 0.0770(8) Uani 1 1 d .
C1 C 0.06796(14) 0.30319(18) 0.44367(13) 0.0527(7) Uani 1 1 d .
H1A H 0.1028 0.2792 0.4680 0.063 Uiso 1 1 calc R
H1B H 0.0508 0.3547 0.4593 0.063 Uiso 1 1 calc R
C2 C -0.04052(13) 0.26700(17) 0.29059(11) 0.0479(6) Uani 1 1 d .
C3 C -0.03033(16) 0.3262(2) 0.24799(14) 0.0625(7) Uani 1 1 d .
H3 H 0.0111 0.3532 0.2464 0.075 Uiso 1 1 calc R
C4 C -0.0792(2) 0.3465(3) 0.20801(16) 0.0831(11) Uani 1 1 d .
H4 H -0.0704 0.3870 0.1805 0.100 Uiso 1 1 calc R
C5 C -0.1413(2) 0.3072(3) 0.20825(18) 0.0890(12) Uani 1 1 d .
H5 H -0.1741 0.3205 0.1810 0.107 Uiso 1 1 calc R
C6 C -0.15338(16) 0.2485(3) 0.24940(17) 0.0798(10) Uani 1 1 d .
H6 H -0.1949 0.2217 0.2504 0.096 Uiso 1 1 calc R
C7 C -0.10473(15) 0.2286(2) 0.28938(14) 0.0640(8) Uani 1 1 d .
H7 H -0.1144 0.1883 0.3168 0.077 Uiso 1 1 calc R
C8 C -0.06938(14) 0.30693(18) 0.41665(12) 0.0514(6) Uani 1 1 d .
C9 C 0.04940(15) 0.41006(18) 0.35864(12) 0.0530(6) Uani 1 1 d .
C10 C -0.17458(17) 0.3992(3) 0.40882(15) 0.0773(10) Uani 1 1 d .
C11 C -0.1865(2) 0.4589(3) 0.45831(19) 0.1178(17) Uani 1 1 d .
H11A H -0.1890 0.4288 0.4940 0.141 Uiso 1 1 calc R
H11B H -0.2281 0.4881 0.4521 0.141 Uiso 1 1 calc R
H11C H -0.1499 0.4977 0.4602 0.141 Uiso 1 1 calc R
C12 C -0.2307(2) 0.3379(4) 0.4044(2) 0.1247(18) Uani 1 1 d .
H12A H -0.2226 0.3017 0.3722 0.150 Uiso 1 1 calc R
H12B H -0.2727 0.3664 0.3988 0.150 Uiso 1 1 calc R
H12C H -0.2329 0.3060 0.4394 0.150 Uiso 1 1 calc R
C13 C -0.1647(3) 0.4435(3) 0.35094(18) 0.1107(16) Uani 1 1 d .
H13A H -0.1221 0.4718 0.3510 0.133 Uiso 1 1 calc R
H13B H -0.2006 0.4826 0.3453 0.133 Uiso 1 1 calc R
H13C H -0.1653 0.4037 0.3201 0.133 Uiso 1 1 calc R
C14 C 0.0314(2) 0.5652(2) 0.37029(17) 0.0793(10) Uani 1 1 d .
C15 C -0.0059(5) 0.5812(5) 0.4212(4) 0.302(8) Uani 1 1 d .
H15A H -0.0528 0.5878 0.4116 0.363 Uiso 1 1 calc R
H15B H 0.0106 0.6309 0.4390 0.363 Uiso 1 1 calc R
H15C H -0.0007 0.5358 0.4476 0.363 Uiso 1 1 calc R
C16 C 0.0030(4) 0.6059(4) 0.3200(4) 0.225(5) Uani 1 1 d .
H16A H 0.0387 0.6213 0.2941 0.270 Uiso 1 1 calc R
H16B H -0.0211 0.6545 0.3320 0.270 Uiso 1 1 calc R
H16C H -0.0274 0.5689 0.3007 0.270 Uiso 1 1 calc R
C17 C 0.1038(3) 0.6005(3) 0.3698(3) 0.145(2) Uani 1 1 d .
H17A H 0.1324 0.5669 0.3937 0.174 Uiso 1 1 calc R
H17B H 0.1032 0.6560 0.3845 0.174 Uiso 1 1 calc R
H17C H 0.1208 0.6007 0.3309 0.174 Uiso 1 1 calc R
C18 C -0.0247(2) 0.0804(2) 0.40816(15) 0.0710(9) Uani 1 1 d .
C19 C 0.03423(18) 0.08785(19) 0.44183(16) 0.0692(9) Uani 1 1 d .
C20 C 0.01787(18) 0.1351(2) 0.49176(15) 0.0719(9) Uani 1 1 d .
C21 C -0.05078(18) 0.15600(19) 0.48954(15) 0.0670(8) Uani 1 1 d .
C22 C -0.07745(16) 0.1210(2) 0.43775(17) 0.0688(9) Uani 1 1 d .
C23 C -0.0302(3) 0.0345(3) 0.35190(19) 0.1110(16) Uani 1 1 d .
H23A H -0.0042 0.0625 0.3229 0.133 Uiso 1 1 calc R
H23B H -0.0767 0.0325 0.3401 0.133 Uiso 1 1 calc R
H23C H -0.0134 -0.0207 0.3568 0.133 Uiso 1 1 calc R
C24 C 0.0983(2) 0.0399(3) 0.4345(2) 0.1155(18) Uani 1 1 d .
H24A H 0.0973 -0.0080 0.4590 0.139 Uiso 1 1 calc R
H24B H 0.1361 0.0740 0.4450 0.139 Uiso 1 1 calc R
H24C H 0.1028 0.0229 0.3949 0.139 Uiso 1 1 calc R
C25 C 0.0642(3) 0.1515(3) 0.54228(19) 0.1092(15) Uani 1 1 d .
H25A H 0.0564 0.2063 0.5568 0.131 Uiso 1 1 calc R
H25B H 0.1104 0.1466 0.5299 0.131 Uiso 1 1 calc R
H25C H 0.0554 0.1120 0.5723 0.131 Uiso 1 1 calc R
C26 C -0.0911(2) 0.1963(2) 0.5365(2) 0.1026(15) Uani 1 1 d .
H26A H -0.1064 0.1550 0.5632 0.123 Uiso 1 1 calc R
H26B H -0.1294 0.2239 0.5198 0.123 Uiso 1 1 calc R
H26C H -0.0634 0.2357 0.5564 0.123 Uiso 1 1 calc R
C27 C -0.1517(2) 0.1156(3) 0.4235(2) 0.1086(15) Uani 1 1 d .
H27A H -0.1572 0.1023 0.3833 0.130 Uiso 1 1 calc R
H27B H -0.1729 0.1677 0.4315 0.130 Uiso 1 1 calc R
H27C H -0.1723 0.0733 0.4467 0.130 Uiso 1 1 calc R
C28 C 0.17214(15) 0.2155(2) 0.31899(17) 0.0667(9) Uani 1 1 d .
C29 C 0.15764(15) 0.2774(2) 0.27760(15) 0.0666(9) Uani 1 1 d .
C30 C 0.17483(15) 0.3542(2) 0.30161(14) 0.0635(8) Uani 1 1 d .
C31 C 0.19815(14) 0.3408(2) 0.35922(14) 0.0615(8) Uani 1 1 d .
C32 C 0.19750(14) 0.2543(2) 0.36917(15) 0.0647(8) Uani 1 1 d .
C33 C 0.1663(2) 0.1245(2) 0.3060(2) 0.1130(16) Uani 1 1 d .
H33A H 0.1913 0.0937 0.3343 0.136 Uiso 1 1 calc R
H33B H 0.1843 0.1136 0.2682 0.136 Uiso 1 1 calc R
H33C H 0.1197 0.1084 0.3073 0.136 Uiso 1 1 calc R
C34 C 0.1359(2) 0.2617(3) 0.21642(18) 0.1038(14) Uani 1 1 d .
H34A H 0.1164 0.3111 0.2006 0.125 Uiso 1 1 calc R
H34B H 0.1030 0.2181 0.2158 0.125 Uiso 1 1 calc R
H34C H 0.1744 0.2459 0.1937 0.125 Uiso 1 1 calc R
C35 C 0.1770(2) 0.4350(3) 0.26988(18) 0.0971(13) Uani 1 1 d .
H35A H 0.2179 0.4383 0.2477 0.116 Uiso 1 1 calc R
H35B H 0.1756 0.4796 0.2972 0.116 Uiso 1 1 calc R
H35C H 0.1388 0.4388 0.2444 0.116 Uiso 1 1 calc R
C36 C 0.22756(18) 0.4050(3) 0.39912(19) 0.0948(13) Uani 1 1 d .
H36A H 0.2198 0.3889 0.4385 0.114 Uiso 1 1 calc R
H36B H 0.2064 0.4573 0.3919 0.114 Uiso 1 1 calc R
H36C H 0.2753 0.4095 0.3923 0.114 Uiso 1 1 calc R
C37 C 0.2264(2) 0.2124(3) 0.42127(19) 0.1001(14) Uani 1 1 d .
H37A H 0.2174 0.1542 0.4192 0.120 Uiso 1 1 calc R
H37B H 0.2061 0.2348 0.4555 0.120 Uiso 1 1 calc R
H37C H 0.2743 0.2213 0.4225 0.120 Uiso 1 1 calc R

loop_
_atom_site_aniso_label
_atom_site_aniso_U_11
_atom_site_aniso_U_22
_atom_site_aniso_U_33
_atom_site_aniso_U_23
_atom_site_aniso_U_13
_atom_site_aniso_U_12
Ru1 0.03598(12) 0.04103(13) 0.05644(14) 0.00598(9) 0.00591(9) 0.00050(8)
Ru2 0.03125(11) 0.04611(13) 0.05259(13) 0.00112(9) 0.00259(8) -0.00292(8)
N1 0.0349(11) 0.0469(13) 0.0538(13) -0.0010(11) 0.0018(9) -0.0045(9)
N2 0.0523(15) 0.0813(19) 0.0790(17) 0.0021(15) 0.0073(13) 0.0251(14)
N3 0.093(2) 0.0465(16) 0.091(2) 0.0040(14) 0.0073(16) 0.0049(15)
C1 0.0449(15) 0.0564(16) 0.0568(16) 0.0052(14) 0.0001(12) -0.0038(12)
C2 0.0388(14) 0.0535(16) 0.0514(15) -0.0079(12) -0.0001(11) 0.0006(11)
C3 0.0524(17) 0.072(2) 0.0635(17) 0.0069(16) -0.0072(14) -0.0060(15)
C4 0.082(3) 0.098(3) 0.070(2) 0.021(2) -0.0169(18) 0.002(2)
C5 0.063(2) 0.125(3) 0.079(2) -0.007(2) -0.0261(19) 0.017(2)
C6 0.0433(17) 0.112(3) 0.084(2) -0.015(2) -0.0139(17) -0.0030(18)
C7 0.0439(16) 0.079(2) 0.0687(19) -0.0051(17) -0.0045(14) -0.0104(14)
C8 0.0402(14) 0.0551(16) 0.0590(16) 0.0042(13) 0.0078(12) 0.0007(12)
C9 0.0486(16) 0.0495(17) 0.0608(16) 0.0023(13) 0.0012(12) -0.0054(12)
C10 0.0532(19) 0.100(3) 0.079(2) -0.006(2) -0.0029(16) 0.0346(19)
C11 0.101(3) 0.141(4) 0.112(3) -0.031(3) -0.004(3) 0.069(3)
C12 0.061(3) 0.171(5) 0.142(4) -0.003(4) 0.000(3) 0.013(3)
C13 0.106(4) 0.122(4) 0.104(3) 0.011(3) -0.020(3) 0.038(3)
C14 0.100(3) 0.0424(17) 0.095(3) -0.0012(17) 0.000(2) 0.0018(18)
C15 0.473(18) 0.144(6) 0.289(10) -0.132(7) 0.289(12) -0.147(8)
C16 0.229(9) 0.134(6) 0.312(11) 0.134(7) -0.086(8) 0.001(5)
C17 0.134(5) 0.090(4) 0.212(7) -0.035(4) 0.017(4) -0.030(3)
C18 0.087(2) 0.0424(17) 0.084(2) 0.0073(16) 0.0138(19) -0.0082(16)
C19 0.073(2) 0.0453(16) 0.089(2) 0.0202(17) 0.0163(18) 0.0082(15)
C20 0.078(2) 0.061(2) 0.077(2) 0.0275(18) 0.0013(17) -0.0028(17)
C21 0.071(2) 0.0554(18) 0.075(2) 0.0183(16) 0.0209(17) -0.0045(16)
C22 0.0560(18) 0.0538(18) 0.097(2) 0.0241(18) 0.0099(17) -0.0124(14)
C23 0.163(5) 0.062(3) 0.108(3) -0.005(2) 0.013(3) -0.013(3)
C24 0.097(3) 0.075(3) 0.174(5) 0.048(3) 0.043(3) 0.029(2)
C25 0.129(4) 0.103(3) 0.096(3) 0.045(3) -0.033(3) -0.014(3)
C26 0.127(4) 0.078(3) 0.102(3) 0.017(2) 0.056(3) 0.006(2)
C27 0.076(3) 0.108(3) 0.142(4) 0.032(3) 0.012(3) -0.036(2)
C28 0.0406(16) 0.0640(19) 0.095(2) -0.0069(18) 0.0202(16) -0.0018(13)
C29 0.0412(16) 0.092(2) 0.0666(19) -0.0117(19) 0.0153(13) -0.0109(15)
C30 0.0437(16) 0.073(2) 0.0740(19) 0.0032(16) 0.0185(14) -0.0111(14)
C31 0.0308(13) 0.074(2) 0.080(2) -0.0089(17) 0.0020(13) -0.0088(13)
C32 0.0320(14) 0.083(2) 0.079(2) 0.0098(18) 0.0034(13) 0.0066(14)
C33 0.109(3) 0.075(3) 0.155(4) -0.022(3) 0.049(3) -0.003(2)
C34 0.075(3) 0.159(4) 0.077(2) -0.032(3) 0.012(2) -0.010(3)
C35 0.089(3) 0.097(3) 0.106(3) 0.033(3) 0.031(2) -0.012(2)
C36 0.051(2) 0.113(3) 0.120(3) -0.030(3) -0.003(2) -0.017(2)
C37 0.064(2) 0.122(4) 0.114(3) 0.028(3) -0.010(2) 0.021(2)

loop_
_atom_type_symbol
_atom_type_description
_atom_type_scat_dispersion_real
_atom_type_scat_dispersion_imag
_atom_type_scat_source
C C 0.0033 0.0016 'International Tables Vol C Tables 4.2.6.8 and 6.1.1.4'
H H 0.0000 0.0000 'International Tables Vol C Tables 4.2.6.8 and 6.1.1.4'
N N 0.0061 0.0033 'International Tables Vol C Tables 4.2.6.8 and 6.1.1.4'
Ru Ru -1.2594 0.8363 'International Tables Vol C Tables 4.2.6.8 and 6.1.1.4'

loop_
_geom_angle_atom_site_label_1
_geom_angle_atom_site_label_2
_geom_angle_atom_site_label_3
_geom_angle
C8 Ru1 N1 89.75(11)
C8 Ru1 C1 89.89(13)
N1 Ru1 C1 97.62(10)
C8 Ru1 C21 93.30(12)
N1 Ru1 C21 152.01(12)
C1 Ru1 C21 110.19(12)
C8 Ru1 C22 95.31(12)
N1 Ru1 C22 114.64(12)
C1 Ru1 C22 147.27(13)
C21 Ru1 C22 37.37(13)
C8 Ru1 C20 124.32(13)
N1 Ru1 C20 145.11(12)
C1 Ru1 C20 90.41(12)
C21 Ru1 C20 36.07(12)
C22 Ru1 C20 60.17(13)
C8 Ru1 C18 127.40(13)
N1 Ru1 C18 95.58(11)
C1 Ru1 C18 140.39(13)
C21 Ru1 C18 60.91(12)
C22 Ru1 C18 36.00(12)
C20 Ru1 C18 59.27(13)
C8 Ru1 C19 152.00(12)
N1 Ru1 C19 110.32(11)
C1 Ru1 C19 105.87(13)
C21 Ru1 C19 59.78(12)
C22 Ru1 C19 59.04(12)
C20 Ru1 C19 35.35(12)
C18 Ru1 C19 34.79(13)
C8 Ru1 Ru2 96.55(8)
N1 Ru1 Ru2 48.66(6)
C1 Ru1 Ru2 49.67(8)
C21 Ru1 Ru2 157.33(10)
C22 Ru1 Ru2 159.31(10)
C20 Ru1 Ru2 124.19(9)
C18 Ru1 Ru2 125.32(9)
C19 Ru1 Ru2 111.33(8)
C9 Ru2 N1 98.07(11)
C9 Ru2 C1 83.99(12)
N1 Ru2 C1 98.14(10)
C9 Ru2 C31 99.84(13)
N1 Ru2 C31 155.66(11)
C1 Ru2 C31 100.00(11)
C9 Ru2 C30 90.73(12)
N1 Ru2 C30 126.70(11)
C1 Ru2 C30 135.12(12)
C31 Ru2 C30 37.13(12)
C9 Ru2 C29 116.42(13)
N1 Ru2 C29 96.39(10)
C1 Ru2 C29 152.90(13)
C31 Ru2 C29 60.77(12)
C30 Ru2 C29 35.82(11)
C9 Ru2 C32 135.22(13)
N1 Ru2 C32 126.41(11)
C1 Ru2 C32 93.49(12)
C31 Ru2 C32 36.46(12)
C30 Ru2 C32 60.36(12)
C29 Ru2 C32 59.56(12)
C9 Ru2 C28 149.78(12)
N1 Ru2 C28 96.71(10)
C1 Ru2 C28 119.72(13)
C31 Ru2 C28 60.07(11)
C30 Ru2 C28 59.43(12)
C29 Ru2 C28 35.41(12)
C32 Ru2 C28 35.32(13)
C9 Ru2 Ru1 98.36(8)
N1 Ru2 Ru1 49.34(6)
C1 Ru2 Ru1 49.51(8)
C31 Ru2 Ru1 142.14(9)
C30 Ru2 Ru1 170.47(9)
C29 Ru2 Ru1 135.37(9)
C32 Ru2 Ru1 113.68(9)
C28 Ru2 Ru1 111.24(8)
C2 N1 Ru2 126.80(18)
C2 N1 Ru1 125.51(17)
Ru2 N1 Ru1 82.00(8)
C8 N2 C10 160.4(3)
C9 N3 C14 161.7(4)
Ru1 C1 Ru2 80.82(11)
N1 C2 C3 124.5(2)
N1 C2 C7 120.4(3)
C3 C2 C7 114.8(3)
C2 C3 C4 122.6(3)
C3 C4 C5 120.8(4)
C6 C5 C4 118.5(3)
C7 C6 C5 120.6(3)
C6 C7 C2 122.7(3)
N2 C8 Ru1 173.6(3)
N3 C9 Ru2 172.5(3)
N2 C10 C11 107.7(3)
N2 C10 C12 108.2(4)
C11 C10 C12 111.0(4)
N2 C10 C13 107.0(3)
C11 C10 C13 112.5(4)
C12 C10 C13 110.3(4)
N3 C14 C15 108.3(4)
N3 C14 C16 109.1(5)
C15 C14 C16 112.5(7)
N3 C14 C17 111.1(4)
C15 C14 C17 115.0(5)
C16 C14 C17 100.7(5)
C19 C18 C22 107.8(3)
C19 C18 C23 125.6(4)
C22 C18 C23 126.6(4)
C19 C18 Ru1 74.78(18)
C22 C18 Ru1 68.56(18)
C23 C18 Ru1 124.0(2)
C18 C19 C20 107.8(3)
C18 C19 C24 126.6(4)
C20 C19 C24 124.3(4)
C18 C19 Ru1 70.44(18)
C20 C19 Ru1 69.35(18)
C24 C19 Ru1 135.8(2)
C21 C20 C19 108.7(3)
C21 C20 C25 125.2(4)
C19 C20 C25 125.8(4)
C21 C20 Ru1 68.69(17)
C19 C20 Ru1 75.31(18)
C25 C20 Ru1 127.4(3)
C20 C21 C22 107.1(3)
C20 C21 C26 126.6(4)
C22 C21 C26 125.8(4)
C20 C21 Ru1 75.24(17)
C22 C21 Ru1 71.97(17)
C26 C21 Ru1 125.0(2)
C18 C22 C21 108.5(3)
C18 C22 C27 126.1(4)
C21 C22 C27 124.5(4)
C18 C22 Ru1 75.44(18)
C21 C22 Ru1 70.67(17)
C27 C22 Ru1 128.2(3)
C32 C28 C29 108.2(3)
C32 C28 C33 128.7(4)
C29 C28 C33 122.8(4)
C32 C28 Ru2 70.80(17)
C29 C28 Ru2 70.76(17)
C33 C28 Ru2 128.5(2)
C30 C29 C28 108.1(3)
C30 C29 C34 126.3(4)
C28 C29 C34 125.2(4)
C30 C29 Ru2 70.03(16)
C28 C29 Ru2 73.83(18)
C34 C29 Ru2 127.5(2)
C29 C30 C31 108.3(3)
C29 C30 C35 125.8(3)
C31 C30 C35 125.4(3)
C29 C30 Ru2 74.15(17)
C31 C30 Ru2 70.42(16)
C35 C30 Ru2 127.2(2)
C32 C31 C30 107.3(3)
C32 C31 C36 125.8(3)
C30 C31 C36 126.4(3)
C32 C31 Ru2 74.82(16)
C30 C31 Ru2 72.45(16)
C36 C31 Ru2 124.9(2)
C28 C32 C31 108.0(3)
C28 C32 C37 126.6(4)
C31 C32 C37 125.0(3)
C28 C32 Ru2 73.88(17)
C31 C32 Ru2 68.72(16)
C37 C32 Ru2 128.3(2)

loop_
_geom_bond_atom_site_label_1
_geom_bond_atom_site_label_2
_geom_bond_distance
Ru1 C8 1.883(3)
Ru1 N1 2.050(2)
Ru1 C1 2.062(3)
Ru1 C21 2.217(3)
Ru1 C22 2.234(3)
Ru1 C20 2.301(3)
Ru1 C18 2.323(3)
Ru1 C19 2.378(3)
Ru1 Ru2 2.6760(3)
Ru2 C9 1.880(3)
Ru2 N1 2.029(2)
Ru2 C1 2.066(3)
Ru2 C31 2.226(3)
Ru2 C30 2.253(3)
Ru2 C29 2.306(3)
Ru2 C32 2.306(3)
Ru2 C28 2.345(3)
N1 C2 1.369(3)
N2 C8 1.162(4)
N2 C10 1.444(4)
N3 C9 1.154(4)
N3 C14 1.428(4)
C2 C3 1.389(4)
C2 C7 1.415(4)
C3 C4 1.377(4)
C4 C5 1.384(5)
C5 C6 1.366(6)
C6 C7 1.373(5)
C10 C11 1.516(5)
C10 C12 1.494(6)
C10 C13 1.530(5)
C14 C15 1.413(6)
C14 C16 1.449(7)
C14 C17 1.542(6)
C18 C19 1.406(5)
C18 C22 1.411(5)
C18 C23 1.502(5)
C19 C20 1.423(5)
C19 C24 1.497(5)
C20 C21 1.401(5)
C20 C25 1.509(5)
C21 C22 1.426(5)
C21 C26 1.496(5)
C22 C27 1.508(5)
C28 C32 1.411(5)
C28 C29 1.415(5)
C28 C33 1.506(5)
C29 C30 1.403(4)
C29 C34 1.500(5)
C30 C31 1.426(4)
C30 C35 1.500(5)
C31 C32 1.420(5)
C31 C36 1.505(5)
C32 C37 1.496(5)
